data_7250586
loop_
_publ_author_name
'Chen, Luyao'
'Hu, Wei'
'Lei, Caijin'
'Tang, Jie'
'Xiao, Chuan'
'Cheng, Guangbin'
'Yang, Hongwei'

_publ_section_title
;
 Constructing high-performance and insensitive energetic salts through
 increased hydrogen bonds
;
_journal_issue 29
_journal_name_full CrystEngComm
_journal_page_first 4976
_journal_page_last 4984
_journal_paper_doi 10.1039/D5CE00504C
_journal_volume 27
_journal_year 2025
_chemical_formula_moiety 'C4 H8 N5 O, N O3'
_chemical_formula_sum 'C4 H8 N6 O4'
_chemical_formula_weight 204.16
_space_group_crystal_system orthorhombic
_space_group_IT_number 61
_space_group_name_Hall '-P 2ac 2ab'
_space_group_name_H-M_alt 'P b c a'
_atom_sites_solution_hydrogens geom
_atom_sites_solution_primary dual
_audit_creation_date 2024-10-23
_audit_creation_method
;
Olex2 1.5
(compiled 2022.04.07 svn.rca3783a0 for OlexSys, GUI svn.r6498)
;
_audit_update_record
;
2025-06-16 deposited with the CCDC.	2025-06-18 downloaded from the CCDC.
;
_cell_angle_alpha 90
_cell_angle_beta 90
_cell_angle_gamma 90
_cell_formula_units_Z 8
_cell_length_a 9.9288(4)
_cell_length_b 6.5054(3)
_cell_length_c 24.7500(10)
_cell_measurement_reflns_used 3968
_cell_measurement_temperature 223.00
_cell_measurement_theta_max 68.256
_cell_measurement_theta_min 3.571
_cell_volume 1598.62(12)
_computing_cell_refinement 'SAINT V8.41 (Bruker AXS LLC)'
_computing_data_collection 'APEX5 V2023.9-2 (Bruker, 2023)'
_computing_data_reduction 'SAINT V8.41 (Bruker AXS LLC)'
_computing_molecular_graphics 'Olex2 1.5 (Dolomanov et al., 2009)'
_computing_publication_material 'Olex2 1.5 (Dolomanov et al., 2009)'
_computing_structure_refinement 'SHELXL 2018/3 (Sheldrick, 2015)'
_computing_structure_solution 'SHELXT 2018/2 (Sheldrick, 2018)'
_diffrn_ambient_temperature 223.00
_diffrn_measured_fraction_theta_full 0.987
_diffrn_measured_fraction_theta_max 0.985
_diffrn_measurement_device_type 'Bruker D8 VENTURE'
_diffrn_measurement_method '\f and \w scans'
_diffrn_radiation_type CuK\a
_diffrn_radiation_wavelength 1.54178
_diffrn_reflns_av_R_equivalents 0.0535
_diffrn_reflns_av_unetI/netI 0.0360
_diffrn_reflns_Laue_measured_fraction_full 0.987
_diffrn_reflns_Laue_measured_fraction_max 0.985
_diffrn_reflns_limit_h_max 9
_diffrn_reflns_limit_h_min -11
_diffrn_reflns_limit_k_max 6
_diffrn_reflns_limit_k_min -7
_diffrn_reflns_limit_l_max 29
_diffrn_reflns_limit_l_min -28
_diffrn_reflns_number 9854
_diffrn_reflns_point_group_measured_fraction_full 0.987
_diffrn_reflns_point_group_measured_fraction_max 0.985
_diffrn_reflns_theta_full 67.679
_diffrn_reflns_theta_max 68.462
_diffrn_reflns_theta_min 3.572
_diffrn_source_current 1.1
_diffrn_source_power 0.05500000000000001
_diffrn_source_voltage 50.0
_diffrn_standards_number 0
_exptl_absorpt_coefficient_mu 1.311
_exptl_absorpt_correction_T_max 0.5210
_exptl_absorpt_correction_T_min 0.3747
_exptl_absorpt_correction_type multi-scan
_exptl_absorpt_process_details
;
SADABS-2016/2 (Bruker,2016/2) was used for absorption correction.
wR2(int) was 0.1477 before and 0.0734 after correction.
The Ratio of minimum to maximum transmission is 0.7192.
The \l/2 correction factor is Not present.
;
_exptl_crystal_colour colourless
_exptl_crystal_density_diffrn 1.697
_exptl_crystal_description block
_exptl_crystal_F_000 848
_exptl_crystal_size_max 0.13
_exptl_crystal_size_mid 0.12
_exptl_crystal_size_min 0.11
_refine_diff_density_max 0.213
_refine_diff_density_min -0.199
_refine_diff_density_rms 0.049
_refine_ls_extinction_method none
_refine_ls_goodness_of_fit_ref 1.087
_refine_ls_hydrogen_treatment constr
_refine_ls_matrix_type full
_refine_ls_number_parameters 128
_refine_ls_number_reflns 1444
_refine_ls_number_restraints 0
_refine_ls_restrained_S_all 1.087
_refine_ls_R_factor_all 0.0506
_refine_ls_R_factor_gt 0.0444
_refine_ls_shift/su_max 0.002
_refine_ls_shift/su_mean 0.000
_refine_ls_structure_factor_coef Fsqd
_refine_ls_weighting_details 'w=1/[\s^2^(Fo^2^)+(0.0591P)^2^+0.9399P] where P=(Fo^2^+2Fc^2^)/3'
_refine_ls_weighting_scheme calc
_refine_ls_wR_factor_gt 0.1202
_refine_ls_wR_factor_ref 0.1246
_reflns_Friedel_coverage 0.000
_reflns_number_gt 1258
_reflns_number_total 1444
_reflns_threshold_expression 'I > 2\s(I)'
_cod_data_source_file d5ce00504c2.cif
_cod_data_source_block 1
_cod_depositor_comments 'Adding full bibliography for 7250585--7250588.cif.'
_cod_database_code 7250586
_shelx_shelxl_version_number 2018/3
_shelx_space_group_comment
;
The symmetry employed for this shelxl refinement is uniquely defined
by the following loop, which should always be used as a source of
symmetry information in preference to the above space-group names.
They are only intended as comments.
;
_shelx_estimated_absorpt_t_max 0.869
_shelx_estimated_absorpt_t_min 0.848
_olex2_refinement_description
;
1. Fixed Uiso
 At 1.2 times of:
  All C(H,H) groups, All N(H) groups, All N(H,H) groups, All N(H,H,H) groups
2.a Secondary CH2 refined with riding coordinates:
 C4(H4A,H4B)
2.b Aromatic/amide H refined with riding coordinates:
 N3(H3)
2.c X=CH2 refined with riding coordinates:
 N1(H1A,H1B)
2.d Idealised Me refined as rotating group:
 N5(H5A,H5B,H5C)
;
_olex2_submission_special_instructions 'No special instructions were received'

loop_
_space_group_symop_operation_xyz
'x, y, z'
'-x+1/2, -y, z+1/2'
'-x, y+1/2, -z+1/2'
'x+1/2, -y+1/2, -z'
'-x, -y, -z'
'x-1/2, y, -z-1/2'
'x, -y-1/2, z-1/2'
'-x-1/2, y-1/2, z'

loop_
_atom_site_label
_atom_site_type_symbol
_atom_site_fract_x
_atom_site_fract_y
_atom_site_fract_z
_atom_site_U_iso_or_equiv
_atom_site_adp_type
_atom_site_occupancy
_atom_site_site_symmetry_order
_atom_site_calc_flag
_atom_site_refinement_flags_posn
_atom_site_refinement_flags_adp
_atom_site_refinement_flags_occupancy
_atom_site_disorder_assembly
_atom_site_disorder_group
O1 O 0.14951(14) 0.2493(3) 0.39771(6) 0.0412(4) Uani 1 1 d . . . . .
N1 N 0.38505(18) 0.2165(3) 0.55626(7) 0.0397(5) Uani 1 1 d . . . . .
H1A H 0.312327 0.198319 0.575276 0.048 Uiso 1 1 calc R U . . .
H1B H 0.463148 0.221264 0.572147 0.048 Uiso 1 1 calc R U . . .
C1 C 0.37692(18) 0.2368(3) 0.50349(8) 0.0290(5) Uani 1 1 d . . . . .
N2 N 0.25794(16) 0.2300(3) 0.47813(6) 0.0299(4) Uani 1 1 d . . . . .
C2 C 0.25669(19) 0.2526(3) 0.42405(8) 0.0292(5) Uani 1 1 d . . . . .
N3 N 0.49327(16) 0.2632(3) 0.47561(6) 0.0323(4) Uani 1 1 d . . . . .
H3 H 0.568472 0.264933 0.493651 0.039 Uiso 1 1 calc R U . . .
C3 C 0.38608(19) 0.2823(3) 0.39590(8) 0.0293(5) Uani 1 1 d . . . . .
N4 N 0.49904(16) 0.2870(3) 0.42132(6) 0.0319(4) Uani 1 1 d . . . . .
C4 C 0.3848(2) 0.3087(4) 0.33571(8) 0.0359(5) Uani 1 1 d . . . . .
H4A H 0.403525 0.176016 0.318548 0.043 Uiso 1 1 calc R U . . .
H4B H 0.294869 0.353023 0.324286 0.043 Uiso 1 1 calc R U . . .
N5 N 0.48452(17) 0.4600(3) 0.31727(6) 0.0366(5) Uani 1 1 d . . . . .
H5A H 0.462785 0.584965 0.330182 0.044 Uiso 1 1 calc R U . . .
H5B H 0.485217 0.463564 0.280918 0.044 Uiso 1 1 calc R U . . .
H5C H 0.566663 0.424046 0.329402 0.044 Uiso 1 1 calc R U . . .
O2 O 0.75464(16) 0.3764(3) 0.34260(5) 0.0456(5) Uani 1 1 d . . . . .
O3 O 0.94318(15) 0.3988(3) 0.29871(6) 0.0482(5) Uani 1 1 d . . . . .
O4 O 0.75985(16) 0.5195(3) 0.26397(5) 0.0443(4) Uani 1 1 d . . . . .
N6 N 0.81879(18) 0.4336(3) 0.30173(6) 0.0350(4) Uani 1 1 d . . . . .

loop_
_atom_site_aniso_label
_atom_site_aniso_U_11
_atom_site_aniso_U_22
_atom_site_aniso_U_33
_atom_site_aniso_U_23
_atom_site_aniso_U_13
_atom_site_aniso_U_12
O1 0.0217(7) 0.0668(11) 0.0350(8) -0.0007(7) -0.0040(6) -0.0039(7)
N1 0.0270(9) 0.0626(13) 0.0295(9) 0.0039(8) 0.0021(6) -0.0018(8)
C1 0.0225(10) 0.0341(11) 0.0304(10) -0.0003(8) 0.0020(7) 0.0001(7)
N2 0.0207(8) 0.0371(10) 0.0318(8) -0.0008(7) 0.0014(6) -0.0016(7)
C2 0.0234(9) 0.0318(11) 0.0325(10) -0.0012(8) -0.0005(8) -0.0009(7)
N3 0.0195(8) 0.0507(11) 0.0267(8) 0.0020(7) -0.0007(6) -0.0002(7)
C3 0.0222(9) 0.0349(11) 0.0309(10) 0.0003(8) 0.0008(7) -0.0024(8)
N4 0.0229(8) 0.0456(10) 0.0272(8) 0.0018(7) 0.0024(6) -0.0005(7)
C4 0.0295(10) 0.0479(13) 0.0302(10) 0.0004(9) -0.0001(8) -0.0068(9)
N5 0.0291(9) 0.0542(12) 0.0263(8) 0.0035(8) 0.0000(7) -0.0044(8)
O2 0.0387(8) 0.0714(12) 0.0268(7) 0.0099(7) -0.0001(6) -0.0054(8)
O3 0.0262(8) 0.0646(11) 0.0537(10) -0.0017(8) -0.0028(6) -0.0017(7)
O4 0.0439(9) 0.0599(11) 0.0290(7) 0.0087(7) 0.0045(6) 0.0128(8)
N6 0.0294(9) 0.0461(11) 0.0296(9) -0.0015(8) -0.0006(7) -0.0005(8)

loop_
_atom_type_symbol
_atom_type_description
_atom_type_scat_dispersion_real
_atom_type_scat_dispersion_imag
_atom_type_scat_source
C C 0.0181 0.0091 'International Tables Vol C Tables 4.2.6.8 and 6.1.1.4'
H H 0.0000 0.0000 'International Tables Vol C Tables 4.2.6.8 and 6.1.1.4'
N N 0.0311 0.0180 'International Tables Vol C Tables 4.2.6.8 and 6.1.1.4'
O O 0.0492 0.0322 'International Tables Vol C Tables 4.2.6.8 and 6.1.1.4'

loop_
_geom_angle_atom_site_label_1
_geom_angle_atom_site_label_2
_geom_angle_atom_site_label_3
_geom_angle
_geom_angle_site_symmetry_1
_geom_angle_site_symmetry_3
_geom_angle_publ_flag
H1A N1 H1B 120.0 . . ?
C1 N1 H1A 120.0 . . ?
C1 N1 H1B 120.0 . . ?
N1 C1 N2 121.10(17) . . ?
N1 C1 N3 117.75(17) . . ?
N2 C1 N3 121.15(17) . . ?
C1 N2 C2 118.07(16) . . ?
O1 C2 N2 121.68(17) . . ?
O1 C2 C3 119.88(17) . . ?
N2 C2 C3 118.44(16) . . ?
C1 N3 H3 118.1 . . ?
N4 N3 C1 123.74(16) . . ?
N4 N3 H3 118.1 . . ?
C2 C3 C4 118.51(16) . . ?
N4 C3 C2 122.12(17) . . ?
N4 C3 C4 119.37(17) . . ?
C3 N4 N3 116.48(15) . . ?
C3 C4 H4A 109.1 . . ?
C3 C4 H4B 109.1 . . ?
H4A C4 H4B 107.9 . . ?
N5 C4 C3 112.33(16) . . ?
N5 C4 H4A 109.1 . . ?
N5 C4 H4B 109.1 . . ?
C4 N5 H5A 109.5 . . ?
C4 N5 H5B 109.5 . . ?
C4 N5 H5C 109.5 . . ?
H5A N5 H5B 109.5 . . ?
H5A N5 H5C 109.5 . . ?
H5B N5 H5C 109.5 . . ?
O2 N6 O3 119.61(17) . . ?
O4 N6 O2 120.28(17) . . ?
O4 N6 O3 120.08(17) . . ?

loop_
_geom_bond_atom_site_label_1
_geom_bond_atom_site_label_2
_geom_bond_distance
_geom_bond_site_symmetry_2
_geom_bond_publ_flag
O1 C2 1.248(2) . ?
N1 H1A 0.8700 . ?
N1 H1B 0.8700 . ?
N1 C1 1.315(3) . ?
C1 N2 1.338(2) . ?
C1 N3 1.357(2) . ?
N2 C2 1.347(3) . ?
C2 C3 1.474(3) . ?
N3 H3 0.8700 . ?
N3 N4 1.354(2) . ?
C3 N4 1.286(2) . ?
C3 C4 1.500(3) . ?
C4 H4A 0.9800 . ?
C4 H4B 0.9800 . ?
C4 N5 1.468(3) . ?
N5 H5A 0.9000 . ?
N5 H5B 0.9000 . ?
N5 H5C 0.9000 . ?
O2 N6 1.252(2) . ?
O3 N6 1.258(2) . ?
O4 N6 1.236(2) . ?

loop_
_geom_torsion_atom_site_label_1
_geom_torsion_atom_site_label_2
_geom_torsion_atom_site_label_3
_geom_torsion_atom_site_label_4
_geom_torsion
_geom_torsion_site_symmetry_1
_geom_torsion_site_symmetry_2
_geom_torsion_site_symmetry_3
_geom_torsion_site_symmetry_4
_geom_torsion_publ_flag
O1 C2 C3 N4 179.9(2) . . . . ?
O1 C2 C3 C4 0.2(3) . . . . ?
N1 C1 N2 C2 179.74(19) . . . . ?
N1 C1 N3 N4 -179.64(19) . . . . ?
C1 N2 C2 O1 -179.53(19) . . . . ?
C1 N2 C2 C3 0.3(3) . . . . ?
C1 N3 N4 C3 -0.4(3) . . . . ?
N2 C1 N3 N4 0.9(3) . . . . ?
N2 C2 C3 N4 0.1(3) . . . . ?
N2 C2 C3 C4 -179.65(19) . . . . ?
C2 C3 N4 N3 0.0(3) . . . . ?
C2 C3 C4 N5 142.04(19) . . . . ?
N3 C1 N2 C2 -0.8(3) . . . . ?
N4 C3 C4 N5 -37.7(3) . . . . ?
C4 C3 N4 N3 179.69(19) . . . . ?
